data_1548603
loop_
_publ_author_name
'Auerhammer, Dominic'
'Arrowsmith, Merle'
'Dewhurst, Rian D.'
'Kupfer, Thomas'
'B\"ohnke, Julian'
'Braunschweig, Holger'

_publ_section_title
;
 Closely related yet different: a borylene and its dimer are
 non-interconvertible but connected through reactivity.
;
_journal_issue 8
_journal_name_full 'Chemical science'
_journal_page_first 2252
_journal_page_last 2260
_journal_paper_doi 10.1039/c7sc04789d
_journal_volume 9
_journal_year 2018
_chemical_formula_moiety 'C24 H34 B N2 Se'
_chemical_formula_sum 'C24 H34 B N2 Se'
_chemical_formula_weight 440.32
_chemical_properties_physical Air-sensitive,Moisture-sensitive,Heat-sensitive
_space_group_crystal_system triclinic
_space_group_IT_number 2
_space_group_name_Hall '-P 1'
_space_group_name_H-M_alt 'P -1'
_symmetry_space_group_name_Hall '-P 1'
_symmetry_space_group_name_H-M 'P -1'
_atom_sites_solution_hydrogens geom
_audit_creation_method SHELXL-2014/7
_audit_update_record
;
2017-10-27 deposited with the CCDC.
2018-01-04 downloaded from the CCDC.
;
_cell_angle_alpha 85.939(13)
_cell_angle_beta 75.916(10)
_cell_angle_gamma 79.987(10)
_cell_formula_units_Z 2
_cell_length_a 8.8289(11)
_cell_length_b 8.8405(16)
_cell_length_c 14.667(3)
_cell_measurement_reflns_used 1255
_cell_measurement_temperature 100(2)
_cell_measurement_theta_max 21.92
_cell_measurement_theta_min 2.34
_cell_volume 1093.0(3)
_computing_cell_refinement 'Saint+ ver. 7.68A (Bruker AXS)'
_computing_data_collection 'APEX2 ver. 2014.9 (Bruker AXS)'
_computing_data_reduction 'Saint+ ver. 7.68A (Bruker AXS)'
_computing_molecular_graphics 'ShelXLe (Huebschle et all, 2011)'
_computing_publication_material 'SHELXL-2014/6 (Sheldrick, 2014) '
_computing_structure_refinement 'SHELXL-2014/7 (Sheldrick, 2014)'
_computing_structure_solution 'SHELXT 2014/4 (Sheldrick, 2014)'
_diffrn_ambient_temperature 100(2)
_diffrn_measured_fraction_theta_full 1.000
_diffrn_measured_fraction_theta_max 1.000
_diffrn_measurement_device_type 'Bruker X8-APEX II'
_diffrn_measurement_method '\f and \w scans'
_diffrn_radiation_type MoK\a
_diffrn_radiation_wavelength 0.71073
_diffrn_reflns_av_R_equivalents 0.1182
_diffrn_reflns_av_unetI/netI 0.1319
_diffrn_reflns_Laue_measured_fraction_full 1.000
_diffrn_reflns_Laue_measured_fraction_max 1.000
_diffrn_reflns_limit_h_max 11
_diffrn_reflns_limit_h_min -11
_diffrn_reflns_limit_k_max 11
_diffrn_reflns_limit_k_min -11
_diffrn_reflns_limit_l_max 19
_diffrn_reflns_limit_l_min -19
_diffrn_reflns_number 16496
_diffrn_reflns_point_group_measured_fraction_full 1.000
_diffrn_reflns_point_group_measured_fraction_max 1.000
_diffrn_reflns_theta_full 26.000
_diffrn_reflns_theta_max 27.876
_diffrn_reflns_theta_min 1.432
_diffrn_source 'rotating-anode X-ray tube or sealed X-ray tube'
_exptl_absorpt_coefficient_mu 1.723
_exptl_absorpt_correction_T_max 0.7456
_exptl_absorpt_correction_T_min 0.5427
_exptl_absorpt_correction_type multi-scan
_exptl_absorpt_process_details 'Sadabs 2014/4 (Bruker 2014)'
_exptl_crystal_colour yellow
_exptl_crystal_density_diffrn 1.338
_exptl_crystal_description plate
_exptl_crystal_F_000 462.0
_exptl_crystal_size_max 0.294
_exptl_crystal_size_mid 0.121
_exptl_crystal_size_min 0.057
_refine_diff_density_max 0.577
_refine_diff_density_min -0.755
_refine_diff_density_rms 0.119
_refine_ls_extinction_method none
_refine_ls_goodness_of_fit_ref 0.998
_refine_ls_hydrogen_treatment constr
_refine_ls_matrix_type full
_refine_ls_number_parameters 261
_refine_ls_number_reflns 5214
_refine_ls_number_restraints 0
_refine_ls_restrained_S_all 0.998
_refine_ls_R_factor_all 0.0896
_refine_ls_R_factor_gt 0.0536
_refine_ls_shift/su_max 0.000
_refine_ls_shift/su_mean 0.000
_refine_ls_structure_factor_coef Fsqd
_refine_ls_weighting_details 'w=1/[\s^2^(Fo^2^)] where P=(Fo^2^+2Fc^2^)/3'
_refine_ls_weighting_scheme calc
_refine_ls_wR_factor_gt 0.0969
_refine_ls_wR_factor_ref 0.1099
_reflns_Friedel_coverage 0.000
_reflns_number_gt 3709
_reflns_number_total 5214
_reflns_threshold_expression 'I > 2\s(I)'
_cod_data_source_file c7sc04789d2.cif
_cod_data_source_block 5runs_a_CCDC2
_cod_depositor_comments 'Adding full bibliography for 1548594--1548603.cif.'
_cod_database_code 1548603
_shelx_shelxl_version_number 2014/7
_shelx_space_group_comment
;
The symmetry employed for this shelxl refinement is uniquely defined
by the following loop, which should always be used as a source of
symmetry information in preference to the above space-group names.
They are only intended as comments.
;
_shelx_estimated_absorpt_t_min 0.631
_shelx_estimated_absorpt_t_max 0.908
_exptl_absorpt_special_details
;The crystal was immersed in a film of perfluoropolyether oil, 
mounted on a a glass fiber and transferred to stream of cold nitrogen.
;

loop_
_space_group_symop_operation_xyz
'x, y, z'
'-x, -y, -z'

loop_
_atom_site_label
_atom_site_type_symbol
_atom_site_fract_x
_atom_site_fract_y
_atom_site_fract_z
_atom_site_U_iso_or_equiv
_atom_site_adp_type
_atom_site_occupancy
_atom_site_site_symmetry_order
_atom_site_calc_flag
_atom_site_refinement_flags_posn
_atom_site_refinement_flags_adp
Se1 Se -0.15934(4) 0.55850(4) 0.97475(3) 0.01387(11) Uani 1 1 d . .
N1 N 0.3101(3) 0.5750(3) 0.7826(2) 0.0112(6) Uani 1 1 d . .
B1 B 0.0727(4) 0.4887(5) 0.9033(3) 0.0142(9) Uani 1 1 d . .
C1 C 0.1764(4) 0.6122(4) 0.8462(2) 0.0113(7) Uani 1 1 d . .
C2 C 0.4122(4) 0.7022(4) 0.7599(3) 0.0139(8) Uani 1 1 d . .
N2 N 0.0856(3) 0.2249(4) 0.8133(2) 0.0187(7) Uani 1 1 d . .
C3 C 0.5259(4) 0.6823(4) 0.8249(3) 0.0198(9) Uani 1 1 d . .
H3A H 0.5770 0.7735 0.8192 0.030 Uiso 1 1 calc R U
H3B H 0.6066 0.5915 0.8073 0.030 Uiso 1 1 calc R U
H3C H 0.4670 0.6691 0.8901 0.030 Uiso 1 1 calc R U
C4 C 0.5039(4) 0.7033(5) 0.6575(3) 0.0211(9) Uani 1 1 d . .
H4A H 0.5664 0.7870 0.6461 0.032 Uiso 1 1 calc R U
H4B H 0.4296 0.7184 0.6165 0.032 Uiso 1 1 calc R U
H4C H 0.5748 0.6050 0.6441 0.032 Uiso 1 1 calc R U
C5 C 0.2832(4) 0.8410(4) 0.7840(3) 0.0157(8) Uani 1 1 d . .
H5A H 0.2455 0.8818 0.7274 0.019 Uiso 1 1 calc R U
H5B H 0.3240 0.9232 0.8087 0.019 Uiso 1 1 calc R U
C6 C 0.1471(4) 0.7861(4) 0.8595(3) 0.0137(8) Uani 1 1 d . .
C8 C 0.1466(4) 0.8350(4) 0.9578(3) 0.0188(8) Uani 1 1 d . .
H8A H 0.1402 0.9468 0.9577 0.028 Uiso 1 1 calc R U
H8B H 0.2442 0.7849 0.9751 0.028 Uiso 1 1 calc R U
H8C H 0.0551 0.8045 1.0034 0.028 Uiso 1 1 calc R U
C7 C -0.0113(4) 0.8559(4) 0.8353(3) 0.0192(9) Uani 1 1 d . .
H7A H -0.0201 0.9681 0.8301 0.029 Uiso 1 1 calc R U
H7B H -0.0989 0.8276 0.8851 0.029 Uiso 1 1 calc R U
H7C H -0.0155 0.8165 0.7754 0.029 Uiso 1 1 calc R U
C9 C 0.3543(4) 0.4354(4) 0.7279(2) 0.0119(8) Uani 1 1 d . .
C10 C 0.2895(4) 0.4404(4) 0.6487(3) 0.0137(8) Uani 1 1 d . .
C11 C 0.1770(4) 0.5747(4) 0.6212(3) 0.0145(8) Uani 1 1 d . .
H11 H 0.1864 0.6666 0.6542 0.017 Uiso 1 1 calc R U
C12 C 0.2156(4) 0.6129(5) 0.5159(3) 0.0214(9) Uani 1 1 d . .
H12A H 0.1521 0.7111 0.5035 0.032 Uiso 1 1 calc R U
H12B H 0.1914 0.5317 0.4822 0.032 Uiso 1 1 calc R U
H12C H 0.3283 0.6203 0.4943 0.032 Uiso 1 1 calc R U
C13 C 0.0048(4) 0.5460(5) 0.6545(3) 0.0235(9) Uani 1 1 d . .
H13A H -0.0653 0.6296 0.6307 0.035 Uiso 1 1 calc R U
H13B H -0.0252 0.5419 0.7234 0.035 Uiso 1 1 calc R U
H13C H -0.0046 0.4481 0.6305 0.035 Uiso 1 1 calc R U
C14 C 0.3278(4) 0.3100(4) 0.5958(3) 0.0158(8) Uani 1 1 d . .
H14 H 0.2849 0.3089 0.5424 0.019 Uiso 1 1 calc R U
C15 C 0.4273(4) 0.1804(4) 0.6184(3) 0.0167(8) Uani 1 1 d . .
H15 H 0.4530 0.0924 0.5806 0.020 Uiso 1 1 calc R U
C16 C 0.4883(4) 0.1811(4) 0.6963(3) 0.0167(8) Uani 1 1 d . .
H16 H 0.5562 0.0924 0.7116 0.020 Uiso 1 1 calc R U
C17 C 0.4534(4) 0.3076(4) 0.7531(2) 0.0126(8) Uani 1 1 d . .
C18 C 0.5210(4) 0.2972(4) 0.8392(3) 0.0150(8) Uani 1 1 d . .
H18 H 0.4770 0.3932 0.8754 0.018 Uiso 1 1 calc R U
C19 C 0.4764(4) 0.1580(4) 0.9038(3) 0.0210(9) Uani 1 1 d . .
H19A H 0.5099 0.1617 0.9625 0.031 Uiso 1 1 calc R U
H19B H 0.5295 0.0626 0.8720 0.031 Uiso 1 1 calc R U
H19C H 0.3615 0.1613 0.9180 0.031 Uiso 1 1 calc R U
C20 C 0.7026(4) 0.2833(5) 0.8100(3) 0.0221(9) Uani 1 1 d . .
H20A H 0.7427 0.2998 0.8647 0.033 Uiso 1 1 calc R U
H20B H 0.7320 0.3608 0.7607 0.033 Uiso 1 1 calc R U
H20C H 0.7487 0.1806 0.7862 0.033 Uiso 1 1 calc R U
C21 C 0.0847(4) 0.3376(4) 0.8492(2) 0.0129(8) Uani 1 1 d . .
C22 C -0.0534(4) -0.0410(4) 0.4251(3) 0.0214(9) Uani 1 1 d . .
H22 H -0.0905 -0.0688 0.3740 0.026 Uiso 1 1 calc R U
C23 C 0.0908(4) 0.0090(4) 0.4091(3) 0.0223(9) Uani 1 1 d . .
H23 H 0.1537 0.0150 0.3468 0.027 Uiso 1 1 calc R U
C24 C 0.1435(4) 0.0504(5) 0.4833(3) 0.0238(9) Uani 1 1 d . .
H24 H 0.2424 0.0857 0.4718 0.029 Uiso 1 1 calc R U

loop_
_atom_site_aniso_label
_atom_site_aniso_U_11
_atom_site_aniso_U_22
_atom_site_aniso_U_33
_atom_site_aniso_U_23
_atom_site_aniso_U_13
_atom_site_aniso_U_12
Se1 0.01296(18) 0.01405(19) 0.0144(2) 0.00153(15) -0.00379(13) -0.00155(14)
N1 0.0118(14) 0.0113(16) 0.0113(16) 0.0027(13) -0.0047(11) -0.0023(12)
B1 0.0099(19) 0.014(2) 0.017(2) 0.0004(18) -0.0021(16) 0.0001(16)
C1 0.0117(17) 0.0140(19) 0.0090(18) 0.0032(15) -0.0061(13) -0.0001(14)
C2 0.0141(17) 0.0100(18) 0.020(2) 0.0022(16) -0.0055(15) -0.0072(15)
N2 0.0145(15) 0.0191(18) 0.0189(18) -0.0001(15) 0.0024(13) -0.0020(14)
C3 0.0180(19) 0.018(2) 0.026(2) 0.0017(18) -0.0078(16) -0.0071(16)
C4 0.0196(19) 0.021(2) 0.020(2) 0.0023(18) 0.0044(16) -0.0106(17)
C5 0.0178(18) 0.014(2) 0.017(2) 0.0037(16) -0.0036(15) -0.0068(15)
C6 0.0137(17) 0.0098(18) 0.015(2) 0.0002(15) -0.0005(14) 0.0007(14)
C8 0.0207(19) 0.012(2) 0.022(2) -0.0018(17) -0.0017(16) -0.0035(16)
C7 0.0169(19) 0.015(2) 0.024(2) 0.0032(17) -0.0058(16) 0.0022(16)
C9 0.0095(16) 0.0112(18) 0.0141(19) 0.0001(15) 0.0006(14) -0.0042(14)
C10 0.0143(17) 0.0147(19) 0.0141(19) 0.0038(16) -0.0050(14) -0.0068(15)
C11 0.0178(18) 0.0117(19) 0.015(2) -0.0014(16) -0.0064(15) -0.0014(15)
C12 0.028(2) 0.021(2) 0.017(2) 0.0043(18) -0.0094(16) -0.0030(17)
C13 0.0166(19) 0.025(2) 0.032(3) 0.0048(19) -0.0115(17) -0.0038(17)
C14 0.0150(18) 0.018(2) 0.015(2) 0.0020(16) -0.0046(14) -0.0053(15)
C15 0.0188(19) 0.014(2) 0.017(2) -0.0042(16) -0.0016(15) -0.0030(15)
C16 0.0135(17) 0.018(2) 0.018(2) 0.0024(17) -0.0025(15) -0.0042(16)
C17 0.0103(17) 0.0134(19) 0.0130(19) 0.0022(16) 0.0000(14) -0.0036(15)
C18 0.0143(17) 0.016(2) 0.016(2) -0.0036(16) -0.0053(14) -0.0017(15)
C19 0.025(2) 0.016(2) 0.022(2) 0.0001(18) -0.0086(16) -0.0004(17)
C20 0.0167(19) 0.024(2) 0.026(2) 0.0005(19) -0.0073(16) -0.0024(17)
C21 0.0121(17) 0.0130(19) 0.0127(19) 0.0024(16) -0.0031(14) -0.0003(15)
C22 0.024(2) 0.017(2) 0.025(2) 0.0015(18) -0.0139(17) -0.0010(17)
C23 0.021(2) 0.022(2) 0.020(2) 0.0020(18) -0.0010(16) -0.0006(17)
C24 0.021(2) 0.021(2) 0.030(2) 0.0032(19) -0.0056(17) -0.0059(17)

loop_
_atom_type_symbol
_atom_type_description
_atom_type_scat_dispersion_real
_atom_type_scat_dispersion_imag
_atom_type_scat_source
C C 0.0033 0.0016 'International Tables Vol C Tables 4.2.6.8 and 6.1.1.4'
H H 0.0000 0.0000 'International Tables Vol C Tables 4.2.6.8 and 6.1.1.4'
B B 0.0013 0.0007 'International Tables Vol C Tables 4.2.6.8 and 6.1.1.4'
N N 0.0061 0.0033 'International Tables Vol C Tables 4.2.6.8 and 6.1.1.4'
Se Se -0.0929 2.2259 'International Tables Vol C Tables 4.2.6.8 and 6.1.1.4'

loop_
_geom_angle_atom_site_label_1
_geom_angle_atom_site_label_2
_geom_angle_atom_site_label_3
_geom_angle
_geom_angle_site_symmetry_1
_geom_angle_site_symmetry_3
B1 Se1 B1 85.13(17) . 2_567
C1 N1 C9 125.5(3) . .
C1 N1 C2 113.8(3) . .
C9 N1 C2 120.3(3) . .
C21 B1 C1 115.0(3) . .
C21 B1 Se1 109.7(2) . .
C1 B1 Se1 120.3(3) . .
C21 B1 Se1 111.5(3) . 2_567
C1 B1 Se1 103.1(2) . 2_567
Se1 B1 Se1 94.87(17) . 2_567
N1 C1 C6 108.9(3) . .
N1 C1 B1 123.6(3) . .
C6 C1 B1 127.4(3) . .
C5 C2 C4 113.3(3) . .
C5 C2 C3 112.1(3) . .
C4 C2 C3 110.2(3) . .
C5 C2 N1 99.3(2) . .
C4 C2 N1 112.3(3) . .
C3 C2 N1 109.2(3) . .
C2 C3 H3A 109.5 . .
C2 C3 H3B 109.5 . .
H3A C3 H3B 109.5 . .
C2 C3 H3C 109.5 . .
H3A C3 H3C 109.5 . .
H3B C3 H3C 109.5 . .
C2 C4 H4A 109.5 . .
C2 C4 H4B 109.5 . .
H4A C4 H4B 109.5 . .
C2 C4 H4C 109.5 . .
H4A C4 H4C 109.5 . .
H4B C4 H4C 109.5 . .
C2 C5 C6 106.8(3) . .
C2 C5 H5A 110.4 . .
C6 C5 H5A 110.4 . .
C2 C5 H5B 110.4 . .
C6 C5 H5B 110.4 . .
H5A C5 H5B 108.6 . .
C1 C6 C8 115.2(3) . .
C1 C6 C7 108.9(3) . .
C8 C6 C7 109.4(3) . .
C1 C6 C5 103.0(3) . .
C8 C6 C5 111.4(3) . .
C7 C6 C5 108.7(3) . .
C6 C8 H8A 109.5 . .
C6 C8 H8B 109.5 . .
H8A C8 H8B 109.5 . .
C6 C8 H8C 109.5 . .
H8A C8 H8C 109.5 . .
H8B C8 H8C 109.5 . .
C6 C7 H7A 109.5 . .
C6 C7 H7B 109.5 . .
H7A C7 H7B 109.5 . .
C6 C7 H7C 109.5 . .
H7A C7 H7C 109.5 . .
H7B C7 H7C 109.5 . .
C17 C9 C10 123.0(3) . .
C17 C9 N1 121.7(3) . .
C10 C9 N1 115.3(3) . .
C14 C10 C9 116.8(3) . .
C14 C10 C11 118.7(3) . .
C9 C10 C11 124.5(3) . .
C10 C11 C12 113.0(3) . .
C10 C11 C13 110.7(3) . .
C12 C11 C13 110.2(3) . .
C10 C11 H11 107.6 . .
C12 C11 H11 107.6 . .
C13 C11 H11 107.6 . .
C11 C12 H12A 109.5 . .
C11 C12 H12B 109.5 . .
H12A C12 H12B 109.5 . .
C11 C12 H12C 109.5 . .
H12A C12 H12C 109.5 . .
H12B C12 H12C 109.5 . .
C11 C13 H13A 109.5 . .
C11 C13 H13B 109.5 . .
H13A C13 H13B 109.5 . .
C11 C13 H13C 109.5 . .
H13A C13 H13C 109.5 . .
H13B C13 H13C 109.5 . .
C10 C14 C15 121.9(3) . .
C10 C14 H14 119.1 . .
C15 C14 H14 119.1 . .
C16 C15 C14 119.2(4) . .
C16 C15 H15 120.4 . .
C14 C15 H15 120.4 . .
C15 C16 C17 122.0(3) . .
C15 C16 H16 119.0 . .
C17 C16 H16 119.0 . .
C16 C17 C9 117.2(3) . .
C16 C17 C18 118.6(3) . .
C9 C17 C18 124.2(3) . .
C17 C18 C20 110.4(3) . .
C17 C18 C19 111.4(3) . .
C20 C18 C19 109.2(3) . .
C17 C18 H18 108.6 . .
C20 C18 H18 108.6 . .
C19 C18 H18 108.6 . .
C18 C19 H19A 109.5 . .
C18 C19 H19B 109.5 . .
H19A C19 H19B 109.5 . .
C18 C19 H19C 109.5 . .
H19A C19 H19C 109.5 . .
H19B C19 H19C 109.5 . .
C18 C20 H20A 109.5 . .
C18 C20 H20B 109.5 . .
H20A C20 H20B 109.5 . .
C18 C20 H20C 109.5 . .
H20A C20 H20C 109.5 . .
H20B C20 H20C 109.5 . .
N2 C21 B1 176.0(4) . .
C23 C22 C24 119.3(4) . 2_556
C23 C22 H22 120.4 . .
C24 C22 H22 120.4 2_556 .
C24 C23 C22 120.1(4) . .
C24 C23 H23 119.9 . .
C22 C23 H23 119.9 . .
C23 C24 C22 120.6(3) . 2_556
C23 C24 H24 119.7 . .
C22 C24 H24 119.7 2_556 .

loop_
_geom_bond_atom_site_label_1
_geom_bond_atom_site_label_2
_geom_bond_distance
_geom_bond_site_symmetry_2
Se1 B1 2.069(4) .
Se1 B1 2.100(4) 2_567
N1 C1 1.321(4) .
N1 C9 1.463(4) .
N1 C2 1.530(4) .
B1 C21 1.577(6) .
B1 C1 1.606(5) .
B1 Se1 2.100(4) 2_567
C1 C6 1.532(5) .
C2 C5 1.519(5) .
C2 C4 1.523(5) .
C2 C3 1.526(5) .
N2 C21 1.157(4) .
C3 H3A 0.9800 .
C3 H3B 0.9800 .
C3 H3C 0.9800 .
C4 H4A 0.9800 .
C4 H4B 0.9800 .
C4 H4C 0.9800 .
C5 C6 1.544(4) .
C5 H5A 0.9900 .
C5 H5B 0.9900 .
C6 C8 1.532(5) .
C6 C7 1.540(5) .
C8 H8A 0.9800 .
C8 H8B 0.9800 .
C8 H8C 0.9800 .
C7 H7A 0.9800 .
C7 H7B 0.9800 .
C7 H7C 0.9800 .
C9 C17 1.390(5) .
C9 C10 1.409(5) .
C10 C14 1.382(5) .
C10 C11 1.509(5) .
C11 C12 1.524(5) .
C11 C13 1.539(4) .
C11 H11 1.0000 .
C12 H12A 0.9800 .
C12 H12B 0.9800 .
C12 H12C 0.9800 .
C13 H13A 0.9800 .
C13 H13B 0.9800 .
C13 H13C 0.9800 .
C14 C15 1.391(5) .
C14 H14 0.9500 .
C15 C16 1.377(5) .
C15 H15 0.9500 .
C16 C17 1.388(5) .
C16 H16 0.9500 .
C17 C18 1.514(5) .
C18 C20 1.541(4) .
C18 C19 1.546(5) .
C18 H18 1.0000 .
C19 H19A 0.9800 .
C19 H19B 0.9800 .
C19 H19C 0.9800 .
C20 H20A 0.9800 .
C20 H20B 0.9800 .
C20 H20C 0.9800 .
C22 C23 1.381(5) .
C22 C24 1.390(5) 2_556
C22 H22 0.9500 .
C23 C24 1.378(5) .
C23 H23 0.9500 .
C24 C22 1.390(5) 2_556
C24 H24 0.9500 .

loop_
_geom_torsion_atom_site_label_1
_geom_torsion_atom_site_label_2
_geom_torsion_atom_site_label_3
_geom_torsion_atom_site_label_4
_geom_torsion
_geom_torsion_site_symmetry_1
_geom_torsion_site_symmetry_4
C9 N1 C1 C6 -158.7(3) . .
C2 N1 C1 C6 13.8(4) . .
C9 N1 C1 B1 25.1(5) . .
C2 N1 C1 B1 -162.3(3) . .
C21 B1 C1 N1 -29.5(5) . .
Se1 B1 C1 N1 -164.1(3) . .
Se1 B1 C1 N1 92.1(3) 2_567 .
C21 B1 C1 C6 155.0(3) . .
Se1 B1 C1 C6 20.4(5) . .
Se1 B1 C1 C6 -83.3(4) 2_567 .
C1 N1 C2 C5 -26.5(4) . .
C9 N1 C2 C5 146.5(3) . .
C1 N1 C2 C4 -146.5(3) . .
C9 N1 C2 C4 26.4(4) . .
C1 N1 C2 C3 90.9(3) . .
C9 N1 C2 C3 -96.1(4) . .
C4 C2 C5 C6 146.9(3) . .
C3 C2 C5 C6 -87.6(3) . .
N1 C2 C5 C6 27.6(3) . .
N1 C1 C6 C8 -116.5(3) . .
B1 C1 C6 C8 59.5(4) . .
N1 C1 C6 C7 120.3(3) . .
B1 C1 C6 C7 -63.7(4) . .
N1 C1 C6 C5 5.0(4) . .
B1 C1 C6 C5 -179.0(3) . .
C2 C5 C6 C1 -21.4(4) . .
C2 C5 C6 C8 102.5(3) . .
C2 C5 C6 C7 -136.9(3) . .
C1 N1 C9 C17 -98.6(4) . .
C2 N1 C9 C17 89.3(4) . .
C1 N1 C9 C10 81.4(4) . .
C2 N1 C9 C10 -90.7(3) . .
C17 C9 C10 C14 0.5(5) . .
N1 C9 C10 C14 -179.5(3) . .
C17 C9 C10 C11 177.6(3) . .
N1 C9 C10 C11 -2.3(4) . .
C14 C10 C11 C12 -45.8(4) . .
C9 C10 C11 C12 137.1(3) . .
C14 C10 C11 C13 78.4(4) . .
C9 C10 C11 C13 -98.8(4) . .
C9 C10 C14 C15 -0.9(5) . .
C11 C10 C14 C15 -178.3(3) . .
C10 C14 C15 C16 0.7(5) . .
C14 C15 C16 C17 0.0(5) . .
C15 C16 C17 C9 -0.4(5) . .
C15 C16 C17 C18 178.1(3) . .
C10 C9 C17 C16 0.2(5) . .
N1 C9 C17 C16 -179.9(3) . .
C10 C9 C17 C18 -178.2(3) . .
N1 C9 C17 C18 1.8(5) . .
C16 C17 C18 C20 66.2(4) . .
C9 C17 C18 C20 -115.5(4) . .
C16 C17 C18 C19 -55.2(4) . .
C9 C17 C18 C19 123.1(3) . .
C24 C22 C23 C24 -0.6(6) 2_556 .
C22 C23 C24 C22 0.6(7) . 2_556
